data_7049471
loop_
_publ_author_name
'Kusumoto, Sotaro'
'Koga, Atsushi'
'Kobayashi, Fumiya'
'Ohtani, Ryo'
'Kim, Yang'
'Lindoy, Leonard F.'
'Hayami, Shinya'
'Nakamura, Masaaki'

_publ_section_title
;
 Weak ferromagnetism derived from spin canting in an amido-bridged
 homochiral Mn(iii) 1-D coordination polymer.
;
_journal_issue 24
_journal_name_full 'Dalton transactions (Cambridge, England : 2003)'
_journal_page_first 8617
_journal_page_last 8622
_journal_paper_doi 10.1039/c9dt00593e
_journal_volume 48
_journal_year 2019
_chemical_formula_moiety 'C18 H18 Mn N3 O2'
_chemical_formula_sum 'C18 H18 Mn N3 O2'
_chemical_formula_weight 363.29
_space_group_crystal_system orthorhombic
_space_group_IT_number 19
_space_group_name_Hall 'P 2ac 2ab'
_space_group_name_H-M_alt 'P 21 21 21'
_symmetry_space_group_name_Hall 'P 2ac 2ab'
_symmetry_space_group_name_H-M 'P 21 21 21'
_atom_sites_solution_hydrogens mixed
_atom_sites_solution_primary dual
_audit_creation_date 2019-02-20
_audit_creation_method
;
Olex2 1.2
(compiled 2018.05.29 svn.r3508 for OlexSys, GUI svn.r5506)
;
_audit_update_record
;
2019-02-20 deposited with the CCDC.    2019-03-26 downloaded from the CCDC.
;
_cell_angle_alpha 90
_cell_angle_beta 90
_cell_angle_gamma 90
_cell_formula_units_Z 4
_cell_length_a 7.8555(9)
_cell_length_b 11.9365(12)
_cell_length_c 16.7493(14)
_cell_measurement_reflns_used 6691
_cell_measurement_temperature 123
_cell_measurement_theta_max 30.2600
_cell_measurement_theta_min 2.0890
_cell_volume 1570.5(3)
_computing_cell_refinement 'CrysAlisPro 1.171.40.15 (Rigaku OD, 2018)'
_computing_data_collection 'CrysAlisPro 1.171.40.15 (Rigaku OD, 2018)'
_computing_data_reduction 'CrysAlisPro 1.171.40.15 (Rigaku OD, 2018)'
_computing_molecular_graphics 'Olex2 (Dolomanov et al., 2009)'
_computing_publication_material 'Olex2 (Dolomanov et al., 2009)'
_computing_structure_refinement 'ShelXL (Sheldrick, 2015)'
_computing_structure_solution 'ShelXT (Sheldrick, 2015)'
_diffrn_ambient_temperature 123
_diffrn_detector 'CCD plate'
_diffrn_measured_fraction_theta_full 0.999
_diffrn_measured_fraction_theta_max 0.999
_diffrn_measurement_details
;
List of Runs (angles in degrees, time in seconds):

  # Type    Start    End  Width  t~exp~   \w     \q     \k     \f   Frames
#--------------------------------------------------------------------------
  1  \w    -34.00  38.50   0.50   23.81    --   20.00  54.00  30.00  145
  2  \w    -65.00 -25.50   0.50   23.81    --   20.00  54.00-150.00   79
  3  \w     28.00  59.50   0.50   23.81    --   20.00  54.00-150.00   63
  4  \w    -15.00  30.50   0.50   23.81    --   20.00  54.00  60.00   91
  5  \w     33.00  57.50   0.50   23.81    --   20.00  54.00  60.00   49
  6  \w    -74.00 102.50   0.50   23.81    --   20.00  54.00 120.00  353
  7  \w    -38.00  91.50   0.50   23.81    --   20.00  54.00 -90.00  259
  8  \w    -73.00 -48.50   0.50   23.81    --   20.00  54.00 -60.00   49
  9  \w    -44.00 -19.50   0.50   23.81    --   20.00  54.00 -60.00   49
 10  \w    -74.00 -49.50   0.50   23.81    --   20.00  54.00  30.00   49
;
_diffrn_measurement_device 'two-circle diffractometer'
_diffrn_measurement_device_type 'XtaLAB Mini II'
_diffrn_measurement_method '\w scans'
_diffrn_orient_matrix_type 'CrysAlisPro convention (1999,Acta A55,543-557)'
_diffrn_orient_matrix_UB_11 0.0210430000
_diffrn_orient_matrix_UB_12 -0.0455601000
_diffrn_orient_matrix_UB_13 -0.0252525000
_diffrn_orient_matrix_UB_21 -0.0402498000
_diffrn_orient_matrix_UB_22 0.0273938000
_diffrn_orient_matrix_UB_23 -0.0324887000
_diffrn_orient_matrix_UB_31 0.0781366000
_diffrn_orient_matrix_UB_32 0.0264747000
_diffrn_orient_matrix_UB_33 -0.0099654000
_diffrn_radiation_monochromator graphite
_diffrn_radiation_probe x-ray
_diffrn_radiation_type MoK\a
_diffrn_radiation_wavelength 0.71073
_diffrn_reflns_av_R_equivalents 0.0475
_diffrn_reflns_av_unetI/netI 0.0404
_diffrn_reflns_Laue_measured_fraction_full 0.999
_diffrn_reflns_Laue_measured_fraction_max 0.999
_diffrn_reflns_limit_h_max 9
_diffrn_reflns_limit_h_min -9
_diffrn_reflns_limit_k_max 14
_diffrn_reflns_limit_k_min -14
_diffrn_reflns_limit_l_max 20
_diffrn_reflns_limit_l_min -20
_diffrn_reflns_number 13520
_diffrn_reflns_point_group_measured_fraction_full 1.000
_diffrn_reflns_point_group_measured_fraction_max 0.999
_diffrn_reflns_theta_full 25.242
_diffrn_reflns_theta_max 26.358
_diffrn_reflns_theta_min 2.432
_diffrn_source 'fine-focus sealed X-ray tube'
_diffrn_source_type 'Rigaku (Mo) X-ray Source'
_exptl_absorpt_coefficient_mu 0.856
_exptl_absorpt_correction_T_max 1.00000
_exptl_absorpt_correction_T_min 0.94774
_exptl_absorpt_correction_type multi-scan
_exptl_absorpt_process_details
;
CrysAlisPro 1.171.40.15 (Rigaku Oxford Diffraction, 2018)
Empirical absorption correction using spherical harmonics,
 implemented in SCALE3 ABSPACK scaling algorithm.
;
_exptl_crystal_colour 'clear brownish black'
_exptl_crystal_colour_lustre clear
_exptl_crystal_colour_modifier brownish
_exptl_crystal_colour_primary black
_exptl_crystal_density_diffrn 1.536
_exptl_crystal_description plate
_exptl_crystal_F_000 752
_exptl_crystal_size_max 0.1
_exptl_crystal_size_mid 0.01
_exptl_crystal_size_min 0.01
_refine_diff_density_max 0.235
_refine_diff_density_min -0.298
_refine_diff_density_rms 0.051
_refine_ls_abs_structure_details
;
 Flack x determined using 1182 quotients [(I+)-(I-)]/[(I+)+(I-)]
 (Parsons, Flack and Wagner, Acta Cryst. B69 (2013) 249-259).
;
_refine_ls_abs_structure_Flack 0.001(11)
_refine_ls_extinction_method none
_refine_ls_goodness_of_fit_ref 1.060
_refine_ls_hydrogen_treatment mixed
_refine_ls_matrix_type full
_refine_ls_number_parameters 222
_refine_ls_number_reflns 3210
_refine_ls_number_restraints 0
_refine_ls_restrained_S_all 1.060
_refine_ls_R_factor_all 0.0319
_refine_ls_R_factor_gt 0.0278
_refine_ls_shift/su_max 0.000
_refine_ls_shift/su_mean 0.000
_refine_ls_structure_factor_coef Fsqd
_refine_ls_weighting_details 'w=1/[\s^2^(Fo^2^)+(0.0263P)^2^+0.3425P] where P=(Fo^2^+2Fc^2^)/3'
_refine_ls_weighting_scheme calc
_refine_ls_wR_factor_gt 0.0611
_refine_ls_wR_factor_ref 0.0623
_reflns_Friedel_coverage 0.732
_reflns_Friedel_fraction_full 1.000
_reflns_Friedel_fraction_max 0.999
_reflns_number_gt 2998
_reflns_number_total 3210
_reflns_threshold_expression 'I > 2\s(I)'
_cod_data_source_file c9dt00593e2.cif
_cod_data_source_block 170629_mnlb
_cod_depositor_comments 'Adding full bibliography for 7049470--7049471.cif.'
_cod_database_code 7049471
_shelx_shelxl_version_number 2014/7
_chemical_oxdiff_formula C18N3O2Mn1
_shelx_space_group_comment
;
The symmetry employed for this shelxl refinement is uniquely defined
by the following loop, which should always be used as a source of
symmetry information in preference to the above space-group names.
They are only intended as comments.
;
_shelx_estimated_absorpt_t_max 0.991
_shelx_estimated_absorpt_t_min 0.919
_diffrn_oxdiff_ac4_digest_frames
;
01f17599dc7f75ddd07f1af40f684823f5011865dc1
;
_reflns_odcompleteness_completeness 99.89
_reflns_odcompleteness_iscentric 1
_reflns_odcompleteness_theta 26.32
_olex2_refinement_description
;
1. Fixed Uiso
 At 1.2 times of:
  All C(H) groups, All C(H,H) groups
 At 1.5 times of:
  All C(H,H,H) groups
2.a Secondary CH2 refined with riding coordinates:
 C8(H8A,H8B)
2.b Aromatic/amide H refined with riding coordinates:
 C3(H3A), C2(H2), C17(H17), C4(H4), C12(H12), C5(H5), C16(H16), C14(H14),
 C15(H15)
2.c Idealised Me refined as rotating group:
 C11(H11A,H11B,H11C), C10(H10A,H10B,H10C)
;
_olex2_submission_special_instructions 'No special instructions were received'
_oxdiff_exptl_absorpt_empirical_details
;
Empirical correction (ABSPACK) includes:
- Absorption correction using spherical harmonics
- Frame scaling
;
_oxdiff_exptl_absorpt_empirical_full_max 1.066
_oxdiff_exptl_absorpt_empirical_full_min 0.946

loop_
_space_group_symop_operation_xyz
'x, y, z'
'-x+1/2, -y, z+1/2'
'-x, y+1/2, -z+1/2'
'x+1/2, -y+1/2, -z'

loop_
_atom_site_label
_atom_site_type_symbol
_atom_site_fract_x
_atom_site_fract_y
_atom_site_fract_z
_atom_site_U_iso_or_equiv
_atom_site_adp_type
_atom_site_occupancy
_atom_site_site_symmetry_order
_atom_site_calc_flag
_atom_site_refinement_flags_posn
Mn1 Mn 0.59044(5) 0.23333(4) 0.36570(2) 0.00857(11) Uani 1 1 d .
O1 O 0.6105(3) 0.38804(16) 0.35653(11) 0.0123(4) Uani 1 1 d .
O2 O 0.2754(3) 0.32508(18) 0.55169(12) 0.0154(5) Uani 1 1 d .
N2 N 0.5022(3) 0.0782(2) 0.35293(13) 0.0098(5) Uani 1 1 d .
N3 N 0.7234(3) 0.2132(2) 0.27033(14) 0.0131(6) Uani 1 1 d .
N1 N 0.4094(3) 0.24606(19) 0.44498(12) 0.0103(5) Uani 1 1 d .
C3 C 0.5028(4) 0.6677(3) 0.42125(18) 0.0158(7) Uani 1 1 d .
H3A H 0.5307 0.7424 0.4065 0.019 Uiso 1 1 calc R
C1 C 0.5328(4) 0.4682(3) 0.39891(17) 0.0106(6) Uani 1 1 d .
C2 C 0.5699(4) 0.5796(2) 0.37895(16) 0.0127(6) Uani 1 1 d .
H2 H 0.6431 0.5945 0.3351 0.015 Uiso 1 1 calc R
C17 C 0.9195(4) 0.1185(3) 0.18223(16) 0.0161(6) Uani 1 1 d .
H17 H 0.9615 0.1883 0.1633 0.019 Uiso 1 1 calc R
C4 C 0.3937(5) 0.6486(3) 0.48572(18) 0.0174(7) Uani 1 1 d .
H4 H 0.3476 0.7094 0.5153 0.021 Uiso 1 1 calc R
C18 C 0.7875(4) 0.1169(3) 0.24014(16) 0.0118(6) Uani 1 1 d .
C12 C 0.5749(4) -0.0010(2) 0.31273(16) 0.0123(6) Uani 1 1 d .
H12 H 0.5265 -0.0737 0.3167 0.015 Uiso 1 1 calc R
C11 C 0.3218(4) -0.0630(2) 0.42741(18) 0.0150(7) Uani 1 1 d .
H11A H 0.3039 -0.1124 0.3815 0.022 Uiso 1 1 calc GR
H11B H 0.2242 -0.0685 0.4636 0.022 Uiso 1 1 calc GR
H11C H 0.4255 -0.0856 0.4557 0.022 Uiso 1 1 calc GR
C5 C 0.3548(4) 0.5399(3) 0.50545(18) 0.0148(7) Uani 1 1 d .
H5 H 0.2805 0.5265 0.5492 0.018 Uiso 1 1 calc R
C7 C 0.3647(4) 0.3338(3) 0.48866(17) 0.0103(7) Uani 1 1 d .
C13 C 0.7222(4) 0.0109(3) 0.26261(16) 0.0120(6) Uani 1 1 d .
C16 C 0.9875(4) 0.0205(3) 0.15309(17) 0.0181(7) Uani 1 1 d .
H16 H 1.0779 0.0240 0.1155 0.022 Uiso 1 1 calc R
C14 C 0.7950(4) -0.0882(3) 0.23083(18) 0.0168(7) Uani 1 1 d .
H14 H 0.7514 -0.1589 0.2470 0.020 Uiso 1 1 calc R
C6 C 0.4204(4) 0.4480(2) 0.46356(16) 0.0101(6) Uani 1 1 d .
C8 C 0.3518(4) 0.1351(3) 0.47087(18) 0.0131(7) Uani 1 1 d .
H8A H 0.2388 0.1413 0.4967 0.016 Uiso 1 1 calc R
H8B H 0.4328 0.1038 0.5103 0.016 Uiso 1 1 calc R
C15 C 0.9266(4) -0.0844(3) 0.17747(17) 0.0190(7) Uani 1 1 d .
H15 H 0.9757 -0.1515 0.1574 0.023 Uiso 1 1 calc R
C9 C 0.3403(4) 0.0577(2) 0.39858(17) 0.0106(6) Uani 1 1 d .
C10 C 0.1922(4) 0.0894(3) 0.34426(17) 0.0159(7) Uani 1 1 d .
H10A H 0.2049 0.1673 0.3270 0.024 Uiso 1 1 calc GR
H10B H 0.0848 0.0809 0.3735 0.024 Uiso 1 1 calc GR
H10C H 0.1915 0.0402 0.2974 0.024 Uiso 1 1 calc GR
H3 H 0.763(4) 0.274(3) 0.2546(19) 0.019 Uiso 1 1 d R

loop_
_atom_site_aniso_label
_atom_site_aniso_U_11
_atom_site_aniso_U_22
_atom_site_aniso_U_33
_atom_site_aniso_U_23
_atom_site_aniso_U_13
_atom_site_aniso_U_12
Mn1 0.0100(2) 0.0076(2) 0.00810(17) -0.00080(17) 0.00104(18) 0.00025(19)
O1 0.0146(11) 0.0093(10) 0.0129(9) 0.0002(8) 0.0047(9) -0.0002(9)
O2 0.0176(11) 0.0137(12) 0.0149(10) -0.0048(9) 0.0079(9) -0.0031(10)
N2 0.0113(13) 0.0095(13) 0.0086(12) -0.0013(10) 0.0010(10) 0.0003(10)
N3 0.0173(14) 0.0073(14) 0.0147(12) -0.0008(11) 0.0022(10) -0.0039(11)
N1 0.0128(11) 0.0064(12) 0.0116(9) 0.0001(9) 0.0020(10) 0.0003(12)
C3 0.0175(17) 0.0085(17) 0.0215(15) 0.0025(13) -0.0040(14) 0.0009(13)
C1 0.0098(14) 0.0112(16) 0.0106(13) -0.0004(12) -0.0017(11) 0.0019(12)
C2 0.0134(16) 0.0113(15) 0.0134(14) 0.0036(11) -0.0011(12) -0.0010(13)
C17 0.0146(15) 0.0204(17) 0.0135(13) -0.0006(13) 0.0013(14) -0.0032(16)
C4 0.0176(17) 0.0129(15) 0.0215(15) -0.0057(13) 0.0007(14) 0.0031(15)
C18 0.0114(15) 0.0161(16) 0.0080(13) -0.0030(12) -0.0029(11) 0.0029(13)
C12 0.0165(16) 0.0096(15) 0.0107(13) -0.0019(11) -0.0035(13) -0.0008(14)
C11 0.0193(17) 0.0101(16) 0.0154(15) -0.0001(13) 0.0043(13) -0.0016(14)
C5 0.0143(16) 0.0138(17) 0.0163(15) -0.0011(14) 0.0015(12) 0.0002(13)
C7 0.0095(16) 0.0114(16) 0.0098(13) 0.0004(12) -0.0012(11) -0.0011(12)
C13 0.0122(15) 0.0140(16) 0.0099(13) -0.0035(12) -0.0020(12) -0.0004(13)
C16 0.0128(15) 0.028(2) 0.0131(15) -0.0070(13) 0.0020(12) 0.0023(15)
C14 0.0200(17) 0.0136(17) 0.0168(15) -0.0043(13) -0.0020(13) 0.0031(14)
C6 0.0099(14) 0.0090(14) 0.0116(13) -0.0015(11) -0.0010(13) 0.0016(14)
C8 0.0173(17) 0.0088(16) 0.0132(14) 0.0000(13) 0.0044(12) -0.0030(13)
C15 0.0193(17) 0.0202(17) 0.0174(15) -0.0073(13) -0.0001(14) 0.0068(15)
C9 0.0106(14) 0.0098(15) 0.0113(13) -0.0018(12) 0.0030(11) -0.0015(12)
C10 0.0130(16) 0.0209(18) 0.0138(15) 0.0034(13) -0.0020(12) -0.0009(14)

loop_
_atom_type_symbol
_atom_type_description
_atom_type_scat_dispersion_real
_atom_type_scat_dispersion_imag
_atom_type_scat_source
C C 0.0033 0.0016 'International Tables Vol C Tables 4.2.6.8 and 6.1.1.4'
H H 0.0000 0.0000 'International Tables Vol C Tables 4.2.6.8 and 6.1.1.4'
Mn Mn 0.3368 0.7283 'International Tables Vol C Tables 4.2.6.8 and 6.1.1.4'
N N 0.0061 0.0033 'International Tables Vol C Tables 4.2.6.8 and 6.1.1.4'
O O 0.0106 0.0060 'International Tables Vol C Tables 4.2.6.8 and 6.1.1.4'

loop_
_geom_angle_atom_site_label_1
_geom_angle_atom_site_label_2
_geom_angle_atom_site_label_3
_geom_angle
_geom_angle_site_symmetry_3
O1 Mn1 O2 108.76(8) 4_556
O1 Mn1 N2 160.95(10) .
O1 Mn1 N3 90.53(10) .
O1 Mn1 N1 92.34(9) .
N2 Mn1 O2 90.16(9) 4_556
N3 Mn1 O2 97.39(10) 4_556
N3 Mn1 N2 89.06(10) .
N3 Mn1 N1 166.02(10) .
N1 Mn1 O2 94.64(9) 4_556
N1 Mn1 N2 83.79(10) .
C1 O1 Mn1 128.83(19) .
C7 O2 Mn1 160.9(2) 4_456
C12 N2 Mn1 125.7(2) .
C12 N2 C9 121.2(2) .
C9 N2 Mn1 113.06(17) .
C18 N3 Mn1 128.2(2) .
C7 N1 Mn1 129.1(2) .
C7 N1 C8 118.0(2) .
C8 N1 Mn1 110.86(18) .
C2 C3 C4 120.6(3) .
O1 C1 C2 117.2(3) .
O1 C1 C6 124.6(3) .
C2 C1 C6 118.2(3) .
C3 C2 C1 121.6(3) .
C16 C17 C18 120.9(3) .
C5 C4 C3 118.5(3) .
N3 C18 C17 121.0(3) .
N3 C18 C13 121.7(3) .
C13 C18 C17 117.3(3) .
N2 C12 C13 125.9(3) .
C4 C5 C6 122.5(3) .
O2 C7 N1 122.7(3) .
O2 C7 C6 118.0(3) .
N1 C7 C6 119.2(3) .
C18 C13 C12 122.4(3) .
C18 C13 C14 120.0(3) .
C14 C13 C12 117.5(3) .
C17 C16 C15 121.6(3) .
C15 C14 C13 121.5(3) .
C1 C6 C7 123.6(3) .
C5 C6 C1 118.6(3) .
C5 C6 C7 117.8(3) .
N1 C8 C9 109.3(2) .
C14 C15 C16 118.6(3) .
N2 C9 C11 113.3(2) .
N2 C9 C8 104.8(2) .
N2 C9 C10 107.6(2) .
C8 C9 C11 109.0(2) .
C10 C9 C11 110.5(2) .
C10 C9 C8 111.6(3) .

loop_
_geom_bond_atom_site_label_1
_geom_bond_atom_site_label_2
_geom_bond_distance
_geom_bond_site_symmetry_2
Mn1 O1 1.8599(19) .
Mn1 O2 2.124(2) 4_556
Mn1 N2 1.988(2) .
Mn1 N3 1.923(2) .
Mn1 N1 1.952(2) .
O1 C1 1.339(3) .
O2 Mn1 2.124(2) 4_456
O2 C7 1.271(3) .
N2 C12 1.294(4) .
N2 C9 1.504(4) .
N3 C18 1.353(4) .
N1 C7 1.325(4) .
N1 C8 1.465(4) .
C3 C2 1.373(4) .
C3 C4 1.397(4) .
C1 C2 1.402(4) .
C1 C6 1.418(4) .
C17 C18 1.420(4) .
C17 C16 1.376(4) .
C4 C5 1.373(4) .
C18 C13 1.416(4) .
C12 C13 1.436(4) .
C11 C9 1.527(4) .
C5 C6 1.400(4) .
C7 C6 1.493(4) .
C13 C14 1.419(4) .
C16 C15 1.401(4) .
C14 C15 1.367(4) .
C8 C9 1.526(4) .
C9 C10 1.525(4) .
